data_4510663
loop_
_publ_author_name
'Falaise, Cl\'ement'
'Volkringer, Christophe'
'Loiseau, Thierry'

_publ_section_title
;
 Mixed Formate-Dicarboxylate Coordination Polymers with Tetravalent
 Uranium: Occurrence of Tetranuclear {U4O4} and Hexanuclear {U6O4(OH)4}
 Motifs
;
_journal_issue 7
_journal_name_full 'Crystal Growth &amp; Design'
_journal_page_first 3225
_journal_paper_doi 10.1021/cg400643g
_journal_volume 13
_journal_year 2013
_chemical_formula_moiety 'C31 H19 O28 U4, C2 H8 N'
_chemical_formula_sum 'C33 H27 N O28 U4'
_chemical_formula_weight 1837.68
_chemical_name_systematic
;
 ?
;
_space_group_IT_number 15
_symmetry_cell_setting monoclinic
_symmetry_space_group_name_Hall '-C 2yc'
_symmetry_space_group_name_H-M 'C 1 2/c 1'
_atom_sites_solution_hydrogens geom
_atom_sites_solution_primary direct
_atom_sites_solution_secondary difmap
_audit_creation_method SHELXL-97
_cell_angle_alpha 90.00
_cell_angle_beta 92.262(2)
_cell_angle_gamma 90.00
_cell_formula_units_Z 4
_cell_length_a 17.8701(5)
_cell_length_b 13.8872(4)
_cell_length_c 18.4391(5)
_cell_measurement_reflns_used 9049
_cell_measurement_temperature 293(2)
_cell_measurement_theta_max 34.837
_cell_measurement_theta_min 2.185
_cell_volume 4572.4(2)
_computing_structure_refinement 'SHELXL-97 (Sheldrick, 2008)'
_diffrn_ambient_temperature 293(2)
_diffrn_measured_fraction_theta_full 0.997
_diffrn_measured_fraction_theta_max 0.997
_diffrn_radiation_monochromator graphite
_diffrn_radiation_source 'fine-focus sealed tube'
_diffrn_radiation_type MoK\a
_diffrn_radiation_wavelength 0.71073
_diffrn_reflns_av_R_equivalents 0.0470
_diffrn_reflns_av_sigmaI/netI 0.0432
_diffrn_reflns_limit_h_max 29
_diffrn_reflns_limit_h_min -29
_diffrn_reflns_limit_k_max 16
_diffrn_reflns_limit_k_min -23
_diffrn_reflns_limit_l_max 30
_diffrn_reflns_limit_l_min -30
_diffrn_reflns_number 65768
_diffrn_reflns_theta_full 36.40
_diffrn_reflns_theta_max 36.40
_diffrn_reflns_theta_min 1.86
_exptl_absorpt_coefficient_mu 14.218
_exptl_absorpt_correction_T_max 0.7471
_exptl_absorpt_correction_T_min 0.5411
_exptl_absorpt_correction_type empirical
_exptl_absorpt_process_details sadabs
_exptl_crystal_colour green
_exptl_crystal_density_diffrn 2.670
_exptl_crystal_density_method 'not measured'
_exptl_crystal_description block
_exptl_crystal_F_000 3296
_exptl_crystal_size_max 0.12
_exptl_crystal_size_mid 0.08
_exptl_crystal_size_min 0.02
_refine_diff_density_max 2.459
_refine_diff_density_min -1.160
_refine_diff_density_rms 0.204
_refine_ls_extinction_method none
_refine_ls_goodness_of_fit_ref 1.000
_refine_ls_hydrogen_treatment constr
_refine_ls_matrix_type full
_refine_ls_number_parameters 291
_refine_ls_number_reflns 11125
_refine_ls_number_restraints 1
_refine_ls_restrained_S_all 1.000
_refine_ls_R_factor_all 0.0499
_refine_ls_R_factor_gt 0.0292
_refine_ls_shift/su_max 0.001
_refine_ls_shift/su_mean 0.000
_refine_ls_structure_factor_coef Fsqd
_refine_ls_weighting_details 'calc w=1/[\s^2^(Fo^2^)+(0.0204P)^2^+8.4027P] where P=(Fo^2^+2Fc^2^)/3'
_refine_ls_weighting_scheme calc
_refine_ls_wR_factor_gt 0.0507
_refine_ls_wR_factor_ref 0.0560
_reflns_number_gt 8529
_reflns_number_total 11125
_reflns_threshold_expression >2\s(I)
_cod_data_source_file cg400643g_si_002.cif
_cod_data_source_block ubdcfum
_cod_database_code 4510663

loop_
_symmetry_equiv_pos_as_xyz
'x, y, z'
'-x, y, -z+1/2'
'x+1/2, y+1/2, z'
'-x+1/2, y+1/2, -z+1/2'
'-x, -y, -z'
'x, -y, z-1/2'
'-x+1/2, -y+1/2, -z'
'x+1/2, -y+1/2, z-1/2'

loop_
_atom_site_label
_atom_site_type_symbol
_atom_site_fract_x
_atom_site_fract_y
_atom_site_fract_z
_atom_site_U_iso_or_equiv
_atom_site_adp_type
_atom_site_occupancy
_atom_site_symmetry_multiplicity
_atom_site_calc_flag
_atom_site_refinement_flags
O11B O 0.21921(16) 0.00562(17) 0.04030(14) 0.0367(6) Uani 1 1 d .
O11D O 0.08294(15) 0.1330(2) 0.05501(16) 0.0412(7) Uani 1 1 d .
O11C O 0.26156(15) 0.2555(2) 0.18285(13) 0.0397(6) Uani 1 1 d .
O11E O 0.45425(16) 0.4193(2) 0.20927(16) 0.0459(7) Uani 1 1 d .
O81A O 0.14092(14) 0.31164(19) 0.09120(17) 0.0409(7) Uani 1 1 d .
O12D O 0.44894(16) 0.3954(2) 0.06007(17) 0.0503(8) Uani 1 1 d .
O12B O 0.16628(18) -0.02641(19) -0.06720(15) 0.0462(7) Uani 1 1 d .
O11F O 0.17596(19) 0.0932(2) 0.17867(14) 0.0466(7) Uani 1 1 d .
O12F O 0.32493(19) 0.5108(2) 0.22160(15) 0.0545(9) Uani 1 1 d .
O82A O 0.21435(15) 0.4332(2) 0.1305(2) 0.0578(10) Uani 1 1 d .
C8A C 0.1523(2) 0.3979(3) 0.1110(2) 0.0402(10) Uani 1 1 d .
C5A C 0.0861(2) 0.4634(3) 0.1117(3) 0.0409(10) Uani 1 1 d .
C2A C 0.4640(2) 0.0851(3) 0.1152(2) 0.0380(9) Uani 1 1 d .
O12C O 0.3319(2) 0.3078(3) 0.27136(17) 0.0669(11) Uani 1 1 d .
C1B C 0.2024(2) -0.0507(3) -0.0104(2) 0.0323(8) Uani 1 1 d .
C1D C 0.4619(2) 0.3857(3) -0.0045(3) 0.0420(10) Uani 1 1 d .
H1D H 0.5115 0.3933 -0.0167 0.050 Uiso 1 1 calc R
C3A C 0.4549(2) -0.0093(3) 0.0930(2) 0.0412(10) Uani 1 1 d .
H3A H 0.4075 -0.0319 0.0789 0.049 Uiso 1 1 calc R
C2B C 0.2266(2) -0.1541(3) -0.0041(2) 0.0334(8) Uani 1 1 d .
C4B C 0.2140(3) -0.2165(3) -0.0620(2) 0.0527(13) Uani 1 1 d .
H4B H 0.1901 -0.1941 -0.1045 0.063 Uiso 1 1 calc R
C7A C 0.5343(2) 0.1189(3) 0.1337(3) 0.0639(17) Uani 1 1 d .
H7A H 0.5409 0.1828 0.1476 0.077 Uiso 1 1 calc R
C4A C 0.0158(2) 0.4298(3) 0.0917(2) 0.0395(9) Uani 1 1 d .
H4A H 0.0094 0.3660 0.0772 0.047 Uiso 1 1 calc R
C3B C 0.2636(3) -0.1890(3) 0.0574(2) 0.0505(12) Uani 1 1 d .
H3B H 0.2735 -0.1479 0.0965 0.061 Uiso 1 1 calc R
C6A C 0.0956(2) 0.5582(3) 0.1319(3) 0.0685(18) Uani 1 1 d .
H6A H 0.1432 0.5814 0.1443 0.082 Uiso 1 1 calc R
C1E C 0.5000 0.3773(4) 0.2500 0.0384(13) Uani 1 2 d S
H1E H 0.5000 0.3103 0.2500 0.046 Uiso 1 2 calc SR
C1F C 0.1908(3) 0.0242(3) 0.2163(2) 0.0534(12) Uani 1 1 d .
H1F H 0.2177 -0.0246 0.1947 0.064 Uiso 1 1 calc R
C1C C 0.2850(3) 0.2520(3) 0.2472(2) 0.0468(11) Uani 1 1 d .
H1C H 0.2660 0.2052 0.2776 0.056 Uiso 1 1 calc R
N1G N 0.5000 0.6215(9) 0.2500 0.173(5) Uiso 1 2 d SD
H2G H 0.4647 0.5827 0.2677 0.208 Uiso 0.50 1 calc PR
H1G H 0.5353 0.5827 0.2323 0.208 Uiso 0.50 1 calc PR
C1G C 0.4650(5) 0.6710(6) 0.1879(4) 0.123(3) Uiso 1 1 d D
H3G H 0.4456 0.6244 0.1536 0.184 Uiso 1 1 calc R
H4G H 0.5015 0.7105 0.1653 0.184 Uiso 1 1 calc R
H5G H 0.4248 0.7106 0.2038 0.184 Uiso 1 1 calc R
U2 U 0.212571(6) 0.174029(8) 0.072962(5) 0.01568(3) Uani 1 1 d .
U1 U 0.343878(6) 0.383529(8) 0.136023(6) 0.01963(3) Uani 1 1 d .
OU1 O 0.29257(12) 0.30629(15) 0.04336(11) 0.0199(4) Uani 1 1 d .
O12A O 0.33574(14) 0.11776(18) 0.09500(17) 0.0403(7) Uani 1 1 d .
O11A O 0.40944(14) 0.23426(18) 0.14083(16) 0.0399(7) Uani 1 1 d .
C1A C 0.3983(2) 0.1512(3) 0.1170(2) 0.0353(8) Uani 1 1 d .

loop_
_atom_site_aniso_label
_atom_site_aniso_U_11
_atom_site_aniso_U_22
_atom_site_aniso_U_33
_atom_site_aniso_U_23
_atom_site_aniso_U_13
_atom_site_aniso_U_12
O11B 0.0574(17) 0.0168(12) 0.0353(14) -0.0058(10) -0.0049(12) 0.0046(11)
O11D 0.0298(14) 0.0458(17) 0.0480(17) -0.0037(13) 0.0004(12) -0.0097(12)
O11C 0.0468(16) 0.0531(18) 0.0187(11) -0.0002(11) -0.0046(11) -0.0077(13)
O11E 0.0401(15) 0.0506(18) 0.0447(16) -0.0062(14) -0.0255(13) 0.0063(13)
O81A 0.0248(12) 0.0266(14) 0.071(2) -0.0179(13) -0.0071(12) 0.0118(10)
O12D 0.0323(15) 0.069(2) 0.0490(18) -0.0033(16) -0.0009(13) -0.0133(14)
O12B 0.073(2) 0.0216(14) 0.0430(16) 0.0018(12) -0.0136(15) 0.0105(13)
O11F 0.073(2) 0.0396(17) 0.0275(13) 0.0157(12) 0.0047(14) -0.0030(15)
O12F 0.076(2) 0.054(2) 0.0327(15) -0.0259(14) -0.0098(14) 0.0225(17)
O82A 0.0222(13) 0.0382(17) 0.112(3) -0.0390(17) -0.0156(15) 0.0165(12)
C8A 0.0248(17) 0.029(2) 0.066(3) -0.0224(19) -0.0065(17) 0.0141(14)
C5A 0.0217(16) 0.029(2) 0.071(3) -0.0183(19) -0.0077(17) 0.0130(14)
C2A 0.0233(16) 0.0250(19) 0.065(3) -0.0119(18) -0.0061(17) 0.0108(14)
O12C 0.097(3) 0.070(2) 0.0325(16) -0.0090(16) -0.0155(17) -0.021(2)
C1B 0.042(2) 0.0185(17) 0.0364(18) 0.0006(14) -0.0005(16) 0.0074(14)
C1D 0.0234(17) 0.047(3) 0.056(3) -0.001(2) 0.0015(17) -0.0053(16)
C3A 0.0225(16) 0.0255(19) 0.075(3) -0.0132(19) -0.0055(18) 0.0084(14)
C2B 0.047(2) 0.0165(16) 0.0357(19) -0.0011(14) -0.0064(16) 0.0018(15)
C4B 0.089(4) 0.030(2) 0.037(2) -0.0014(17) -0.020(2) 0.022(2)
C7A 0.030(2) 0.029(2) 0.131(5) -0.037(3) -0.020(3) 0.0141(17)
C4A 0.0278(18) 0.0215(18) 0.069(3) -0.0147(18) -0.0048(18) 0.0081(14)
C3B 0.087(4) 0.023(2) 0.040(2) -0.0113(17) -0.020(2) 0.015(2)
C6A 0.0219(18) 0.040(3) 0.141(5) -0.046(3) -0.020(2) 0.0116(17)
C1E 0.035(3) 0.033(3) 0.046(3) 0.000 -0.019(2) 0.000
C1F 0.072(3) 0.043(3) 0.046(3) 0.018(2) 0.011(2) 0.011(2)
C1C 0.072(3) 0.045(3) 0.0231(17) 0.0007(17) -0.0027(19) -0.008(2)
U2 0.01895(5) 0.01371(5) 0.01434(4) 0.00053(4) -0.00012(3) 0.00349(4)
U1 0.02168(5) 0.01609(6) 0.02032(5) -0.00591(4) -0.00901(4) 0.00618(4)
OU1 0.0256(11) 0.0177(10) 0.0160(9) -0.0017(8) -0.0045(8) 0.0001(8)
O12A 0.0235(12) 0.0234(14) 0.073(2) -0.0082(13) -0.0109(12) 0.0105(10)
O11A 0.0284(13) 0.0211(13) 0.0691(19) -0.0095(12) -0.0137(12) 0.0110(10)
C1A 0.0256(17) 0.0223(18) 0.057(2) -0.0067(17) -0.0066(16) 0.0106(14)

loop_
_atom_type_symbol
_atom_type_description
_atom_type_scat_dispersion_real
_atom_type_scat_dispersion_imag
_atom_type_scat_source
C C 0.0033 0.0016 'International Tables Vol C Tables 4.2.6.8 and 6.1.1.4'
H H 0.0000 0.0000 'International Tables Vol C Tables 4.2.6.8 and 6.1.1.4'
N N 0.0061 0.0033 'International Tables Vol C Tables 4.2.6.8 and 6.1.1.4'
O O 0.0106 0.0060 'International Tables Vol C Tables 4.2.6.8 and 6.1.1.4'
U U -9.6767 9.6646 'International Tables Vol C Tables 4.2.6.8 and 6.1.1.4'

loop_
_geom_angle_atom_site_label_1
_geom_angle_atom_site_label_2
_geom_angle_atom_site_label_3
_geom_angle
_geom_angle_site_symmetry_1
_geom_angle_site_symmetry_3
C1B O11B U2 141.3(2) . .
C1D O11D U2 138.7(3) 7 .
C1C O11C U2 150.0(3) . .
C1C O11C U1 100.3(3) . .
U2 O11C U1 103.89(9) . .
C1E O11E U1 139.0(3) . .
C8A O81A U2 137.2(2) . .
C1D O12D U1 137.9(3) . .
C1B O12B U1 134.6(3) . 7
C1F O11F U2 142.2(3) . .
C1F O12F U1 141.5(3) 4 .
C8A O82A U1 137.5(2) . .
O82A C8A O81A 125.7(3) . .
O82A C8A C5A 116.9(3) . .
O81A C8A C5A 117.4(3) . .
C4A C5A C6A 119.9(3) . .
C4A C5A C8A 120.4(3) . .
C6A C5A C8A 119.7(3) . .
C7A C2A C3A 119.6(3) . .
C7A C2A C1A 119.9(3) . .
C3A C2A C1A 120.4(3) . .
C1C O12C U1 89.3(2) . .
O11B C1B O12B 123.9(3) . .
O11B C1B C2B 118.9(3) . .
O12B C1B C2B 117.3(3) . .
O11D C1D O12D 127.9(4) 7 .
C4A C3A C2A 120.2(3) 3_545 .
C3B C2B C4B 118.2(3) . .
C3B C2B C1B 121.7(3) . .
C4B C2B C1B 120.0(3) . .
C3B C4B C2B 120.8(4) 7_545 .
C2A C7A C6A 120.3(4) . 3_545
C5A C4A C3A 120.0(3) . 3_455
C4B C3B C2B 121.0(4) 7_545 .
C5A C6A C7A 120.0(4) . 3_455
O11E C1E O11E 123.6(6) 2_655 .
O12F C1F O11F 128.0(5) 4_545 .
O12C C1C O11C 121.8(4) . .
O12C C1C U1 66.6(2) . .
O11C C1C U1 55.4(2) . .
C1G N1G C1G 123.7(12) 2_655 .
OU1 U2 O81A 92.15(10) 7 .
OU1 U2 O12A 102.47(10) 7 .
O81A U2 O12A 139.59(9) . .
OU1 U2 O11F 151.20(10) 7 .
O81A U2 O11F 95.67(11) . .
O12A U2 O11F 89.27(11) . .
OU1 U2 O11D 83.68(9) 7 .
O81A U2 O11D 71.41(10) . .
O12A U2 O11D 146.80(10) . .
O11F U2 O11D 72.75(11) . .
OU1 U2 OU1 71.35(8) 7 .
O81A U2 OU1 75.01(9) . .
O12A U2 OU1 74.49(8) . .
O11F U2 OU1 137.45(9) . .
O11D U2 OU1 136.95(9) . .
OU1 U2 O11B 82.86(8) 7 .
O81A U2 O11B 149.40(9) . .
O12A U2 O11B 70.58(9) . .
O11F U2 O11B 76.35(10) . .
O11D U2 O11B 78.03(10) . .
OU1 U2 O11B 130.30(8) . .
OU1 U2 O11C 139.61(9) 7 .
O81A U2 O11C 71.50(10) . .
O12A U2 O11C 73.13(10) . .
O11F U2 O11C 68.86(10) . .
O11D U2 O11C 122.39(9) . .
OU1 U2 O11C 68.83(8) . .
O11B U2 O11C 129.23(9) . .
OU1 U2 U2 37.86(6) 7 7
O81A U2 U2 81.62(8) . 7
O12A U2 U2 87.28(8) . 7
O11F U2 U2 170.93(8) . 7
O11D U2 U2 114.16(7) . 7
OU1 U2 U2 33.49(5) . 7
O11B U2 U2 110.28(6) . 7
O11C U2 U2 102.10(6) . 7
OU1 U2 U1 101.76(6) 7 .
O81A U2 U1 70.84(6) . .
O12A U2 U1 69.38(6) . .
O11F U2 U1 106.99(8) . .
O11D U2 U1 142.02(7) . .
OU1 U2 U1 30.51(5) . .
O11B U2 U1 139.74(7) . .
O11C U2 U1 38.34(6) . .
U2 U2 U1 63.933(4) 7 .
OU1 U2 U1 22.40(6) 7 7
O81A U2 U1 100.52(7) . 7
O12A U2 U1 107.24(8) . 7
O11F U2 U1 128.91(8) . 7
O11D U2 U1 67.42(7) . 7
OU1 U2 U1 93.62(5) . 7
O11B U2 U1 65.33(6) . 7
O11C U2 U1 161.92(6) . 7
U2 U2 U1 60.166(4) 7 7
U1 U2 U1 124.099(3) . 7
OU1 U1 O12B 88.35(9) . 7
OU1 U1 O11A 78.04(8) . .
O12B U1 O11A 141.24(11) 7 .
OU1 U1 O12D 83.74(9) . .
O12B U1 O12D 70.89(11) 7 .
O11A U1 O12D 71.65(11) . .
OU1 U1 O11E 148.35(9) . .
O12B U1 O11E 99.97(11) 7 .
O11A U1 O11E 76.50(9) . .
O12D U1 O11E 70.63(11) . .
OU1 U1 O12F 143.91(9) . .
O12B U1 O12F 74.00(11) 7 .
O11A U1 O12F 134.27(10) . .
O12D U1 O12F 117.92(12) . .
O11E U1 O12F 67.17(11) . .
OU1 U1 O82A 74.66(9) . .
O12B U1 O82A 71.57(12) 7 .
O11A U1 O82A 136.05(10) . .
O12D U1 O82A 136.84(12) . .
O11E U1 O82A 136.95(10) . .
O12F U1 O82A 69.98(10) . .
OU1 U1 O11C 71.64(8) . .
O12B U1 O11C 139.03(10) 7 .
O11A U1 O11C 70.20(10) . .
O12D U1 O11C 137.91(10) . .
O11E U1 O11C 115.95(10) . .
O12F U1 O11C 101.39(11) . .
O82A U1 O11C 68.83(11) . .
OU1 U1 O12C 118.70(9) . .
O12B U1 O12C 144.16(11) 7 .
O11A U1 O12C 71.70(11) . .
O12D U1 O12C 130.90(12) . .
O11E U1 O12C 69.92(11) . .
O12F U1 O12C 70.39(11) . .
O82A U1 O12C 92.23(13) . .
O11C U1 O12C 48.41(9) . .
OU1 U1 C1C 95.07(10) . .
O12B U1 C1C 150.14(12) 7 .
O11A U1 C1C 68.03(12) . .
O12D U1 C1C 138.96(12) . .
O11E U1 C1C 92.56(12) . .
O12F U1 C1C 86.36(12) . .
O82A U1 C1C 80.75(13) . .
O11C U1 C1C 24.32(10) . .
O12C U1 C1C 24.12(10) . .
OU1 U1 U2 33.90(6) . .
O12B U1 U2 115.85(7) 7 .
O11A U1 U2 69.50(6) . .
O12D U1 U2 110.79(8) . .
O11E U1 U2 142.83(7) . .
O12F U1 U2 130.41(9) . .
O82A U1 U2 68.56(7) . .
O11C U1 U2 37.77(5) . .
O12C U1 U2 85.21(7) . .
C1C U1 U2 61.29(8) . .
OU1 U1 U2 22.10(6) . 7
O12B U1 U2 68.95(7) 7 7
O11A U1 U2 88.12(7) . 7
O12D U1 U2 68.03(7) . 7
O11E U1 U2 138.58(8) . 7
O12F U1 U2 137.60(7) . 7
O82A U1 U2 79.21(8) . 7
O11C U1 U2 93.51(5) . 7
O12C U1 U2 140.76(7) . 7
C1C U1 U2 117.15(8) . 7
U2 U1 U2 55.901(3) . 7
U2 OU1 U1 135.50(10) 7 .
U2 OU1 U2 108.65(8) 7 .
U1 OU1 U2 115.59(9) . .
C1A O12A U2 138.0(2) . .
C1A O11A U1 136.1(2) . .
O11A C1A O12A 125.5(3) . .
O11A C1A C2A 117.5(3) . .
O12A C1A C2A 117.1(3) . .

loop_
_geom_bond_atom_site_label_1
_geom_bond_atom_site_label_2
_geom_bond_distance
_geom_bond_site_symmetry_2
O11B C1B 1.246(4) .
O11B U2 2.419(2) .
O11D C1D 1.232(5) 7
O11D U2 2.396(3) .
O11C C1C 1.243(4) .
O11C U2 2.452(2) .
O11C U1 2.484(3) .
O11E C1E 1.234(4) .
O11E U1 2.398(3) .
O81A C8A 1.266(4) .
O81A U2 2.332(2) .
O12D C1D 1.229(5) .
O12D U1 2.392(3) .
O12B C1B 1.255(5) .
O12B U1 2.359(3) 7
O11F C1F 1.206(5) .
O11F U2 2.364(3) .
O12F C1F 1.204(5) 4
O12F U1 2.403(3) .
O82A C8A 1.252(5) .
O82A U1 2.413(2) .
C8A C5A 1.493(5) .
C5A C4A 1.377(5) .
C5A C6A 1.376(6) .
C2A C7A 1.372(6) .
C2A C3A 1.382(5) .
C2A C1A 1.492(5) .
O12C C1C 1.214(5) .
O12C U1 2.724(3) .
C1B C2B 1.503(5) .
C1D O11D 1.232(5) 7
C3A C4A 1.380(5) 3_545
C2B C3B 1.379(5) .
C2B C4B 1.386(5) .
C4B C3B 1.374(6) 7_545
C7A C6A 1.383(5) 3_545
C4A C3A 1.380(5) 3_455
C3B C4B 1.374(6) 7_545
C6A C7A 1.383(5) 3_455
C1E O11E 1.234(4) 2_655
C1F O12F 1.204(5) 4_545
C1C U1 2.969(4) .
N1G C1G 1.455(2) 2_655
N1G C1G 1.455(2) .
U2 OU1 2.161(2) 7
U2 O12A 2.356(2) .
U2 OU1 2.403(2) .
U2 U2 3.7102(2) 7
U2 U1 3.88678(17) .
U2 U1 4.02480(18) 7
U1 OU1 2.188(2) .
U1 O12B 2.359(3) 7
U1 O11A 2.381(2) .
U1 U2 4.02480(18) 7
OU1 U2 2.161(2) 7
O12A C1A 1.262(4) .
O11A C1A 1.248(4) .
